data_1548043
loop_
_publ_author_name
'Jesus Ferrando-Soria'
'Eufemio Moreno Pineda'
'Alessandro Chiesa'
'Antonio Fernandez'
'Samantha A. Magee'
'Stefano Carretta'
'Paolo Santini'
'Inigo J. Vitorica-Yrezabal'
'Floriana Tuna'
'Grigore A. Timco'
'Eric J.L. McInnes'
'Richard E.P. Winpenny'

_publ_section_title
;
 A modular design of molecular qubits to implement universal quantum gates
;
_journal_name_full 'Nature Communications'
_journal_page_first 11377
_journal_paper_doi 10.1038/ncomms11377
_journal_volume 7
_journal_year 2016
_chemical_formula_moiety 'C45 H69 Co1 N3 O13 Ru2, F6 P, C H2 Cl2'
_chemical_formula_sum 'C46 H71 Cl2 Co F6 N3 O13 P Ru2'
_chemical_formula_weight 1350.99
_space_group_crystal_system triclinic
_space_group_IT_number 2
_space_group_name_Hall '-P 1'
_space_group_name_H-M_alt 'P -1'
_symmetry_space_group_name_Hall '-P 1'
_symmetry_space_group_name_H-M 'P -1'
_atom_sites_solution_hydrogens geom
_atom_sites_solution_primary direct
_cell_angle_alpha 84.303(4)
_cell_angle_beta 88.505(4)
_cell_angle_gamma 68.403(5)
_cell_formula_units_Z 2
_cell_length_a 11.4660(5)
_cell_length_b 14.9252(9)
_cell_length_c 18.9394(8)
_cell_measurement_reflns_used 9591
_cell_measurement_temperature 100(2)
_cell_measurement_theta_max 25.5110
_cell_measurement_theta_min 2.3670
_cell_volume 2998.5(3)
_computing_cell_refinement
;
CrysAlisPro, Agilent Technologies,
Version 1.171.37.33 (release 27-03-2014 CrysAlis171 .NET)
(compiled Mar 27 2014,17:12:48)
;
_computing_data_collection
;
CrysAlisPro, Agilent Technologies,
Version 1.171.37.33 (release 27-03-2014 CrysAlis171 .NET)
(compiled Mar 27 2014,17:12:48)
;
_computing_data_reduction
;
CrysAlisPro, Agilent Technologies,
Version 1.171.37.33 (release 27-03-2014 CrysAlis171 .NET)
(compiled Mar 27 2014,17:12:48)
;
_computing_molecular_graphics 'Olex2 (Dolomanov et al., 2009)'
_computing_publication_material 'Olex2 (Dolomanov et al., 2009)'
_computing_structure_refinement 'ShelXL (Sheldrick, 2008)'
_computing_structure_solution 'ShelXS (Sheldrick, 2008)'
_diffrn_ambient_temperature 100(2)
_diffrn_detector 'CCD plate'
_diffrn_measured_fraction_theta_full 0.944
_diffrn_measured_fraction_theta_max 0.937
_diffrn_measurement_details
;
#__ type_ start__ end____ width___ exp.time_
  1 omega  -60.00  115.00   1.0000    1.0000
omega____ theta____ kappa____ phi______ frames
    -       30.0000    0.0000    0.0000 175

#__ type_ start__ end____ width___ exp.time_
  2 omega  -60.00   60.00   1.0000    1.0000
omega____ theta____ kappa____ phi______ frames
    -       30.0000  -50.0000    0.0000 120

#__ type_ start__ end____ width___ exp.time_
  3 omega  -60.00   60.00   1.0000    1.0000
omega____ theta____ kappa____ phi______ frames
    -       30.0000  -50.0000  120.0000 120

#__ type_ start__ end____ width___ exp.time_
  4 omega  -60.00   60.00   1.0000    1.0000
omega____ theta____ kappa____ phi______ frames
    -       30.0000  -50.0000  240.0000 120
;
_diffrn_measurement_device 'abstract diffractometer'
_diffrn_measurement_device_type 'dtrek-CrysAlisPro-abstract goniometer imported rigaku-d*trek images'
_diffrn_measurement_method '\w scans'
_diffrn_orient_matrix_UB_11 0.0117308000
_diffrn_orient_matrix_UB_12 -0.0249039000
_diffrn_orient_matrix_UB_13 -0.0297107000
_diffrn_orient_matrix_UB_21 0.0257441000
_diffrn_orient_matrix_UB_22 -0.0430266000
_diffrn_orient_matrix_UB_23 0.0211204000
_diffrn_orient_matrix_UB_31 -0.0580722000
_diffrn_orient_matrix_UB_32 -0.0037694000
_diffrn_orient_matrix_UB_33 0.0028796000
_diffrn_radiation_monochromator synchrotron
_diffrn_radiation_probe x-ray
_diffrn_radiation_wavelength 0.6889
_diffrn_reflns_av_unetI/netI 0.0302
_diffrn_reflns_Laue_measured_fraction_full 0.944
_diffrn_reflns_Laue_measured_fraction_max 0.937
_diffrn_reflns_limit_h_max 13
_diffrn_reflns_limit_h_min -13
_diffrn_reflns_limit_k_max 18
_diffrn_reflns_limit_k_min -18
_diffrn_reflns_limit_l_max 23
_diffrn_reflns_limit_l_min -23
_diffrn_reflns_number 14377
_diffrn_reflns_point_group_measured_fraction_full 0.944
_diffrn_reflns_point_group_measured_fraction_max 0.937
_diffrn_reflns_theta_full 24.415
_diffrn_reflns_theta_max 25.611
_diffrn_reflns_theta_min 2.648
_diffrn_source synchrotron
_diffrn_standards_number 0
_exptl_absorpt_coefficient_mu 0.890
_exptl_absorpt_correction_T_max 1.00000
_exptl_absorpt_correction_T_min 0.85089
_exptl_absorpt_correction_type multi-scan
_exptl_absorpt_process_details
;
CrysAlisPro, Agilent Technologies,
Version 1.171.37.33 (release 27-03-2014 CrysAlis171 .NET)
(compiled Mar 27 2014,17:12:48)
Empirical absorption correction using spherical harmonics,
 implemented in SCALE3 ABSPACK scaling algorithm.
;
_exptl_crystal_colour 'clear dark orange'
_exptl_crystal_colour_lustre clear
_exptl_crystal_colour_modifier dark
_exptl_crystal_colour_primary orange
_exptl_crystal_density_diffrn 1.496
_exptl_crystal_description block
_exptl_crystal_F_000 1380
_exptl_crystal_size_max 0.3
_exptl_crystal_size_mid 0.3
_exptl_crystal_size_min 0.1
_refine_diff_density_max 3.359
_refine_diff_density_min -2.321
_refine_diff_density_rms 0.290
_refine_ls_extinction_coef .
_refine_ls_extinction_method none
_refine_ls_goodness_of_fit_ref 1.435
_refine_ls_hydrogen_treatment constr
_refine_ls_matrix_type full
_refine_ls_number_parameters 679
_refine_ls_number_reflns 14377
_refine_ls_number_restraints 159
_refine_ls_restrained_S_all 1.437
_refine_ls_R_factor_all 0.1342
_refine_ls_R_factor_gt 0.1192
_refine_ls_shift/su_max 0.000
_refine_ls_shift/su_mean 0.000
_refine_ls_structure_factor_coef Fsqd
_refine_ls_weighting_details 'w=1/[\s^2^(Fo^2^)+(0.2000P)^2^] where P=(Fo^2^+2Fc^2^)/3'
_refine_ls_weighting_scheme calc
_refine_ls_wR_factor_gt 0.3074
_refine_ls_wR_factor_ref 0.3372
_reflns_Friedel_coverage 0.000
_reflns_Friedel_fraction_full .
_reflns_Friedel_fraction_max .
_reflns_number_gt 11205
_reflns_number_total 14377
_reflns_threshold_expression 'I > 2\s(I)'
_cod_data_source_file ncomms11377-12.cif
_cod_data_source_block sam236_twin1_hklf4
_cod_database_code 1548043
_chemical_oxdiff_formula 'C11 H10 N O'
_shelx_space_group_comment
;
The symmetry employed for this shelxl refinement is uniquely defined
by the following loop, which should always be used as a source of
symmetry information in preference to the above space-group names.
They are only intended as comments.
;
_diffrn_oxdiff_twin_integration_method simultaneous
_olex2_refinement_description
;
1. Fixed Uiso
 At 1.2 times of:
  All C(H) groups, All C(H,H) groups
 At 1.5 times of:
  All C(H,H,H) groups
2. Uiso/Uaniso restraints and constraints
Uanis(Ru3) = Uanis(Co3A)
Uanis(Co2A) = Uanis(Ru2)
Uanis(Ru1) = Uanis(Co1A)
3. Rigid body (RIGU) restrains
 C1F, C1E, C16, C11, C15, O31, O10
 with sigma for 1-2 distances of 0.002 and sigma for 1-3 distances of 0.002
 C39, C50, C8, C19, C13, O7, O17
 with sigma for 1-2 distances of 0.002 and sigma for 1-3 distances of 0.002
 C27, N20, C23, C9, C51, C49
 with sigma for 1-2 distances of 0.002 and sigma for 1-3 distances of 0.002
 C26, O8, O11, C20, C1D, C1B
 with sigma for 1-2 distances of 0.002 and sigma for 1-3 distances of 0.002
4. Others
 Fixed Sof: Ru1(0.66667) Ru2(0.66667) Ru3(0.66667) Co3A(0.33333) Co2A(0.33333)
 Co1A(0.33333)
5.a Secondary CH2 refined with riding coordinates:
 C1C(H1CA,H1CB)
5.b Me refined with riding coordinates:
 C39(H39A,H39B,H39C), C52(H52A,H52B,H52C), C53(H53A,H53B,H53C), C8(H8A,H8B,
 H8C), C11(H11A,H11B,H11C), C2(H2A,H2B,H2C), C14(H14A,H14B,H14C), C4(H4A,H4B,
 H4C), C17(H17A,H17B,H17C), C18(H18A,H18B,H18C), C19(H19A,H19B,H19C), C12(H12A,
 H12B,H12C), C1A(H1AA,H1AB,H1AC), C1B(H1BA,H1BB,H1BC), C1D(H1DA,H1DB,H1DC),
 C1E(H1EA,H1EB,H1EC), C1F(H1FA,H1FB,H1FC), C1G(H1GA,H1GB,H1GC)
5.c Aromatic/amide H refined with riding coordinates:
 C23(H23), C27(H27), C35(H35), C38(H38), C41(H41), C42(H42), C49(H49),
 C51(H51), C1(H1), C3(H3), C5(H5), C6(H6), C7(H7), C9(H9), C10(H10)
;
_olex2_submission_special_instructions 'No special instructions were received'

loop_
_space_group_symop_operation_xyz
'x, y, z'
'-x, -y, -z'

loop_
_atom_site_label
_atom_site_type_symbol
_atom_site_fract_x
_atom_site_fract_y
_atom_site_fract_z
_atom_site_U_iso_or_equiv
_atom_site_adp_type
_atom_site_occupancy
_atom_site_site_symmetry_order
_atom_site_calc_flag
_atom_site_refinement_flags_posn
_atom_site_refinement_flags_adp
_atom_site_refinement_flags_occupancy
_atom_site_disorder_assembly
_atom_site_disorder_group
Ru1 Ru 0.5572(9) 0.8602(6) 0.2248(3) 0.0230(6) Uani 0.6667 1 d . . P A 1
Ru2 Ru 0.7052(6) 0.6550(4) 0.3216(2) 0.0259(5) Uani 0.6667 1 d . . P A 1
Ru3 Ru 0.6275(7) 0.6534(5) 0.1558(2) 0.0287(6) Uani 0.6667 1 d . . P A 1
O3 O 0.6021(8) 0.5749(6) 0.3305(4) 0.0353(17) Uani 1 1 d . . . . .
O4 O 0.8128(7) 0.5872(5) 0.1614(4) 0.0317(15) Uani 1 1 d . . . . .
O5 O 0.5974(7) 0.5435(5) 0.2155(4) 0.0315(15) Uani 1 1 d . . . . .
O6 O 0.6283(7) 0.7240(5) 0.2358(4) 0.0285(14) Uani 1 1 d . . . . .
O7 O 0.4126(7) 0.8680(5) 0.1643(4) 0.0304(14) Uani 1 1 d . . . . .
O8 O 0.4391(8) 0.8634(5) 0.3096(4) 0.0346(15) Uani 1 1 d . . . . .
O9 O 0.6844(8) 0.8800(5) 0.2895(4) 0.0345(16) Uani 1 1 d . . . . .
O10 O 0.6686(7) 0.8694(5) 0.1456(4) 0.0316(15) Uani 1 1 d . . . . .
O11 O 0.5753(7) 0.7463(5) 0.3845(4) 0.0356(16) Uani 1 1 d . . . . .
O12 O 0.8455(8) 0.5565(5) 0.2780(4) 0.0342(17) Uani 1 1 d . . . . .
C13 C 0.3757(11) 0.8025(7) 0.1477(5) 0.0327(17) Uani 1 1 d . . . . .
C15 C 0.6902(12) 0.8196(7) 0.0924(6) 0.037(2) Uani 1 1 d . . . . .
O17 O 0.4449(7) 0.7141(5) 0.1461(4) 0.0342(15) Uani 1 1 d . . . . .
N20 N 0.4771(9) 1.0127(6) 0.2141(5) 0.0315(15) Uani 1 1 d . . . . .
O21 O 0.8168(9) 0.7313(6) 0.3288(4) 0.0403(19) Uani 1 1 d . . . . .
C23 C 0.5515(11) 1.0641(8) 0.1967(6) 0.0359(19) Uani 1 1 d . . . . .
H23 H 0.6374 1.0308 0.1927 0.043 Uiso 1 1 calc R . . . .
C25 C 0.5748(10) 0.5321(7) 0.2808(5) 0.030(2) Uani 1 1 d . . . . .
C26 C 0.4735(10) 0.8139(7) 0.3691(6) 0.0341(19) Uani 1 1 d . . . . .
C27 C 0.3535(11) 1.0597(8) 0.2206(6) 0.037(2) Uani 1 1 d . . . . .
H27 H 0.3025 1.0245 0.2326 0.044 Uiso 1 1 calc R . . . .
C29 C 0.8814(12) 0.5469(7) 0.2159(5) 0.035(2) Uani 1 1 d . . . . .
O31 O 0.6564(8) 0.7514(5) 0.0859(4) 0.0364(16) Uani 1 1 d . . . . .
N32 N 0.7834(9) 0.5792(6) 0.4210(5) 0.037(2) Uani 1 1 d . . . . .
C33 C 0.5149(12) 0.4591(8) 0.3033(6) 0.041(3) Uani 1 1 d . . . . .
N34 N 0.6333(9) 0.5793(7) 0.0722(5) 0.037(2) Uani 1 1 d . . . . .
C35 C 0.7879(10) 0.6272(9) 0.4766(6) 0.035(2) Uani 1 1 d . . . . .
H35 H 0.7598 0.6945 0.4712 0.042 Uiso 1 1 calc R . . . .
C38 C 0.8212(11) 0.4820(9) 0.4294(6) 0.038(2) Uani 1 1 d . . . . .
H38 H 0.8159 0.4493 0.3910 0.045 Uiso 1 1 calc R . . . .
C39 C 0.1609(11) 0.9339(8) 0.1438(7) 0.041(2) Uani 1 1 d . . . . .
H39A H 0.0761 0.9502 0.1280 0.061 Uiso 1 1 calc R . . . .
H39B H 0.1625 0.9350 0.1944 0.061 Uiso 1 1 calc R . . . .
H39C H 0.1938 0.9800 0.1214 0.061 Uiso 1 1 calc R . . . .
C41 C 0.6974(13) 0.4881(9) 0.0731(6) 0.047(3) Uani 1 1 d . . . . .
H41 H 0.7372 0.4545 0.1152 0.056 Uiso 1 1 calc R . . . .
C42 C 0.7099(13) 0.4365(10) 0.0123(6) 0.044(3) Uani 1 1 d . . . . .
H42 H 0.7607 0.3713 0.0140 0.052 Uiso 1 1 calc R . . . .
C43 C 1.0210(11) 0.4899(8) 0.2027(6) 0.039(2) Uani 1 1 d . . . . .
C47 C 0.7857(12) 0.8218(7) 0.3188(5) 0.037(3) Uani 1 1 d . . . . .
C49 C 0.2980(13) 1.1633(9) 0.2096(7) 0.049(3) Uani 1 1 d . . . . .
H49 H 0.2121 1.1958 0.2144 0.059 Uiso 1 1 calc R . . . .
C50 C 0.2420(11) 0.8314(8) 0.1241(7) 0.0399(19) Uani 1 1 d . . . . .
C51 C 0.3773(13) 1.2133(9) 0.1915(7) 0.049(2) Uani 1 1 d . . . . .
H51 H 0.3445 1.2805 0.1837 0.059 Uiso 1 1 calc R . . . .
C52 C 0.8030(18) 0.9326(16) 0.4025(11) 0.083(6) Uani 1 1 d . . . . .
H52A H 0.8576 0.9622 0.4187 0.124 Uiso 1 1 calc R . . . .
H52B H 0.7268 0.9821 0.3838 0.124 Uiso 1 1 calc R . . . .
H52C H 0.7837 0.8943 0.4415 0.124 Uiso 1 1 calc R . . . .
C53 C 0.9060(14) 0.9256(12) 0.2837(9) 0.060(4) Uani 1 1 d . . . . .
H53A H 0.9582 0.9564 0.3011 0.090 Uiso 1 1 calc R . . . .
H53B H 0.9519 0.8818 0.2501 0.090 Uiso 1 1 calc R . . . .
H53C H 0.8328 0.9739 0.2609 0.090 Uiso 1 1 calc R . . . .
C55 C 0.8663(11) 0.8693(9) 0.3457(6) 0.040(2) Uani 1 1 d . . . . .
P4 P 0.8592(3) 0.2041(2) 0.17163(17) 0.0473(8) Uani 1 1 d . . . . .
F18 F 0.7197(7) 0.2644(5) 0.1387(4) 0.0528(19) Uani 1 1 d . . . . .
F19 F 0.8001(8) 0.1774(6) 0.2448(4) 0.059(2) Uani 1 1 d . . . . .
F28 F 0.9223(10) 0.2307(8) 0.1004(5) 0.074(3) Uani 1 1 d . . . . .
F30 F 0.8532(10) 0.1094(6) 0.1413(5) 0.074(3) Uani 1 1 d . . . . .
F36 F 0.9973(9) 0.1426(7) 0.2040(5) 0.072(3) Uani 1 1 d . . . . .
F37 F 0.8610(9) 0.3000(7) 0.2036(5) 0.064(2) Uani 1 1 d . . . . .
Cl1 Cl 0.8559(5) 0.8014(3) 0.6070(2) 0.0811(13) Uani 1 1 d . . . . .
Cl2 Cl 1.0758(6) 0.8478(6) 0.5684(3) 0.1001(18) Uani 1 1 d . . . . .
C1 C 0.5733(13) 0.5847(10) -0.0496(6) 0.046(3) Uani 1 1 d . . . . .
H1 H 0.5284 0.6191 -0.0901 0.055 Uiso 1 1 calc R . . . .
C3 C 0.8734(13) 0.4776(9) 0.5496(6) 0.045(3) Uani 1 1 d . . . . .
H3 H 0.9039 0.4429 0.5930 0.054 Uiso 1 1 calc R . . . .
C5 C 0.6462(15) 0.4840(10) -0.0484(7) 0.053(3) Uani 1 1 d . . . . .
H5 H 0.6503 0.4513 -0.0882 0.063 Uiso 1 1 calc R . . . .
C6 C 0.5708(11) 0.6300(8) 0.0106(6) 0.038(2) Uani 1 1 d . . . . .
H6 H 0.5261 0.6962 0.0099 0.045 Uiso 1 1 calc R . . . .
C7 C 0.8340(14) 0.5777(10) 0.5419(7) 0.050(3) Uani 1 1 d . . . . .
H7 H 0.8385 0.6111 0.5800 0.060 Uiso 1 1 calc R . . . .
C8 C 0.2360(13) 0.8309(10) 0.0421(7) 0.052(3) Uani 1 1 d . . . . .
H8A H 0.1502 0.8495 0.0271 0.079 Uiso 1 1 calc R . . . .
H8B H 0.2706 0.8758 0.0194 0.079 Uiso 1 1 calc R . . . .
H8C H 0.2834 0.7671 0.0291 0.079 Uiso 1 1 calc R . . . .
C9 C 0.5054(13) 1.1632(9) 0.1848(7) 0.049(3) Uani 1 1 d . . . . .
H9 H 0.5588 1.1962 0.1726 0.059 Uiso 1 1 calc R . . . .
C10 C 0.8666(11) 0.4305(8) 0.4924(6) 0.038(2) Uani 1 1 d . . . . .
H10 H 0.8931 0.3634 0.4967 0.046 Uiso 1 1 calc R . . . .
C11 C 0.8302(17) 0.9106(13) 0.0521(7) 0.065(3) Uani 1 1 d . . . . .
H11A H 0.7786 0.9542 0.0843 0.097 Uiso 1 1 calc R . . . .
H11B H 0.9090 0.8717 0.0748 0.097 Uiso 1 1 calc R . . . .
H11C H 0.8447 0.9470 0.0104 0.097 Uiso 1 1 calc R . . . .
C2 C 0.9880(14) 0.7904(10) 0.3802(9) 0.062(4) Uani 1 1 d . . . . .
H2A H 1.0403 0.8211 0.3977 0.093 Uiso 1 1 calc R . . . .
H2B H 0.9657 0.7533 0.4188 0.093 Uiso 1 1 calc R . . . .
H2C H 1.0328 0.7483 0.3454 0.093 Uiso 1 1 calc R . . . .
C14 C 1.0649(15) 0.4074(10) 0.2626(8) 0.059(4) Uani 1 1 d . . . . .
H14A H 1.0520 0.4340 0.3075 0.088 Uiso 1 1 calc R . . . .
H14B H 1.0175 0.3663 0.2606 0.088 Uiso 1 1 calc R . . . .
H14C H 1.1524 0.3702 0.2571 0.088 Uiso 1 1 calc R . . . .
C4 C 0.4855(14) 0.4165(11) 0.2403(8) 0.053(3) Uani 1 1 d . . . . .
H4A H 0.5602 0.3896 0.2133 0.079 Uiso 1 1 calc R . . . .
H4B H 0.4544 0.3665 0.2565 0.079 Uiso 1 1 calc R . . . .
H4C H 0.4230 0.4663 0.2109 0.079 Uiso 1 1 calc R . . . .
C16 C 0.7651(17) 0.8461(12) 0.0315(7) 0.064(3) Uani 1 1 d . . . . .
C17 C 0.615(2) 0.3717(13) 0.3490(10) 0.085(6) Uani 1 1 d . . . . .
H17A H 0.6876 0.3432 0.3208 0.128 Uiso 1 1 calc R . . . .
H17B H 0.6383 0.3946 0.3899 0.128 Uiso 1 1 calc R . . . .
H17C H 0.5793 0.3239 0.3639 0.128 Uiso 1 1 calc R . . . .
C18 C 1.0830(16) 0.5639(12) 0.2054(12) 0.080(6) Uani 1 1 d . . . . .
H18A H 1.0712 0.5874 0.2514 0.120 Uiso 1 1 calc R . . . .
H18B H 1.1711 0.5340 0.1966 0.120 Uiso 1 1 calc R . . . .
H18C H 1.0458 0.6170 0.1699 0.120 Uiso 1 1 calc R . . . .
C19 C 0.1855(14) 0.7595(10) 0.1598(9) 0.057(3) Uani 1 1 d . . . . .
H19A H 0.0999 0.7785 0.1444 0.086 Uiso 1 1 calc R . . . .
H19B H 0.2329 0.6957 0.1468 0.086 Uiso 1 1 calc R . . . .
H19C H 0.1885 0.7596 0.2104 0.086 Uiso 1 1 calc R . . . .
C20 C 0.3767(12) 0.8358(10) 0.4290(7) 0.050(2) Uani 1 1 d . . . . .
C12 C 1.0390(11) 0.4521(10) 0.1301(7) 0.047(3) Uani 1 1 d . . . . .
H12A H 0.9997 0.4055 0.1288 0.070 Uiso 1 1 calc R . . . .
H12B H 1.0017 0.5050 0.0945 0.070 Uiso 1 1 calc R . . . .
H12C H 1.1271 0.4220 0.1211 0.070 Uiso 1 1 calc R . . . .
C1A C 0.2578(13) 0.9200(10) 0.4070(7) 0.055(3) Uani 1 1 d . . . . .
H1AA H 0.2256 0.9086 0.3639 0.083 Uiso 1 1 calc R . . . .
H1AB H 0.1966 0.9267 0.4437 0.083 Uiso 1 1 calc R . . . .
H1AC H 0.2754 0.9783 0.3994 0.083 Uiso 1 1 calc R . . . .
C1B C 0.3395(15) 0.7405(11) 0.4439(8) 0.061(3) Uani 1 1 d . . . . .
H1BA H 0.3033 0.7304 0.4017 0.091 Uiso 1 1 calc R . . . .
H1BB H 0.4134 0.6849 0.4573 0.091 Uiso 1 1 calc R . . . .
H1BC H 0.2798 0.7499 0.4816 0.091 Uiso 1 1 calc R . . . .
C1C C 0.986(2) 0.8293(15) 0.6383(9) 0.082(6) Uani 1 1 d . . . . .
H1CA H 0.9534 0.8869 0.6633 0.098 Uiso 1 1 calc R . . . .
H1CB H 1.0371 0.7762 0.6712 0.098 Uiso 1 1 calc R . . . .
C1D C 0.4314(15) 0.8483(12) 0.4949(8) 0.064(3) Uani 1 1 d . . . . .
H1DA H 0.5066 0.7932 0.5067 0.096 Uiso 1 1 calc R . . . .
H1DB H 0.4511 0.9058 0.4884 0.096 Uiso 1 1 calc R . . . .
H1DC H 0.3723 0.8542 0.5326 0.096 Uiso 1 1 calc R . . . .
C1E C 0.646(2) 0.9280(17) -0.0211(10) 0.089(4) Uani 1 1 d . . . . .
H1EA H 0.6020 0.9832 0.0043 0.133 Uiso 1 1 calc R . . . .
H1EB H 0.6805 0.9484 -0.0636 0.133 Uiso 1 1 calc R . . . .
H1EC H 0.5889 0.8982 -0.0332 0.133 Uiso 1 1 calc R . . . .
C1F C 0.816(2) 0.7722(17) -0.0160(10) 0.092(4) Uani 1 1 d . . . . .
H1FA H 0.7579 0.7404 -0.0212 0.137 Uiso 1 1 calc R . . . .
H1FB H 0.8297 0.8010 -0.0615 0.137 Uiso 1 1 calc R . . . .
H1FC H 0.8940 0.7257 0.0029 0.137 Uiso 1 1 calc R . . . .
C1G C 0.406(2) 0.5012(14) 0.3464(12) 0.094(7) Uani 1 1 d . . . . .
H1GA H 0.4286 0.5273 0.3858 0.141 Uiso 1 1 calc R . . . .
H1GB H 0.3422 0.5519 0.3183 0.141 Uiso 1 1 calc R . . . .
H1GC H 0.3736 0.4522 0.3638 0.141 Uiso 1 1 calc R . . . .
Co3A Co 0.627(3) 0.656(2) 0.1663(10) 0.0287(6) Uani 0.3333 1 d . . P A 2
Co2A Co 0.698(2) 0.6618(15) 0.3318(9) 0.0259(5) Uani 0.3333 1 d . . P A 2
Co1A Co 0.556(3) 0.863(2) 0.2337(13) 0.0230(6) Uani 0.3333 1 d . . P A 2

loop_
_atom_site_aniso_label
_atom_site_aniso_U_11
_atom_site_aniso_U_22
_atom_site_aniso_U_33
_atom_site_aniso_U_23
_atom_site_aniso_U_13
_atom_site_aniso_U_12
Ru1 0.0229(6) 0.0191(6) 0.0260(18) -0.0040(11) 0.0036(13) -0.0064(5)
Ru2 0.0266(10) 0.0231(9) 0.0271(15) -0.0064(8) 0.0070(10) -0.0075(8)
Ru3 0.0288(6) 0.0268(6) 0.0299(17) -0.0049(12) 0.0051(13) -0.0092(5)
O3 0.037(5) 0.040(4) 0.033(3) -0.003(3) 0.001(3) -0.020(3)
O4 0.020(4) 0.038(4) 0.037(3) -0.007(3) 0.011(3) -0.010(3)
O5 0.033(4) 0.027(3) 0.037(3) -0.001(3) 0.005(3) -0.015(3)
O6 0.022(4) 0.027(3) 0.034(3) -0.003(3) 0.006(3) -0.007(3)
O7 0.026(4) 0.025(3) 0.041(3) -0.005(2) 0.006(3) -0.010(3)
O8 0.036(4) 0.030(3) 0.039(3) -0.005(2) 0.008(2) -0.015(3)
O9 0.035(4) 0.030(4) 0.039(3) -0.002(3) -0.004(3) -0.012(3)
O10 0.031(4) 0.030(3) 0.041(3) -0.006(2) 0.009(3) -0.021(3)
O11 0.028(3) 0.028(3) 0.046(4) 0.001(2) 0.011(3) -0.007(2)
O12 0.039(5) 0.026(3) 0.041(4) -0.003(3) 0.008(3) -0.017(3)
C13 0.030(3) 0.028(3) 0.042(4) -0.004(2) 0.004(3) -0.013(2)
C15 0.044(5) 0.026(3) 0.039(3) -0.002(3) 0.001(3) -0.011(3)
O17 0.036(4) 0.028(3) 0.039(3) -0.007(2) 0.002(3) -0.012(2)
N20 0.026(3) 0.030(3) 0.041(4) -0.006(3) -0.003(3) -0.012(3)
O21 0.054(6) 0.027(4) 0.039(4) -0.002(3) 0.000(4) -0.015(4)
C23 0.031(4) 0.035(4) 0.045(5) -0.006(3) -0.001(3) -0.016(3)
C25 0.020(5) 0.031(5) 0.034(5) -0.008(3) 0.010(4) -0.004(4)
C26 0.027(4) 0.029(3) 0.044(3) -0.004(2) 0.008(3) -0.009(3)
C27 0.026(4) 0.032(4) 0.050(5) -0.006(3) 0.000(3) -0.007(3)
C29 0.049(7) 0.021(4) 0.038(5) -0.003(3) 0.004(5) -0.017(4)
O31 0.044(5) 0.031(3) 0.037(3) -0.008(2) 0.013(3) -0.016(3)
N32 0.033(5) 0.026(4) 0.044(5) -0.001(3) 0.005(4) -0.005(4)
C33 0.048(8) 0.035(5) 0.050(6) -0.007(4) 0.005(5) -0.025(5)
N34 0.032(5) 0.034(4) 0.039(4) -0.003(3) 0.000(4) -0.006(4)
C35 0.015(5) 0.045(6) 0.044(5) 0.000(4) 0.002(4) -0.009(4)
C38 0.030(6) 0.040(6) 0.050(6) -0.007(4) 0.009(5) -0.021(5)
C39 0.027(5) 0.033(4) 0.060(5) -0.002(3) -0.002(4) -0.009(3)
C41 0.051(8) 0.043(6) 0.046(6) -0.007(5) -0.012(6) -0.015(6)
C42 0.044(7) 0.047(6) 0.047(6) -0.011(5) 0.007(5) -0.024(6)
C43 0.025(6) 0.033(5) 0.057(6) -0.011(4) 0.007(5) -0.009(5)
C47 0.046(7) 0.026(5) 0.032(4) -0.007(3) -0.003(4) -0.001(4)
C49 0.041(5) 0.034(4) 0.069(7) -0.007(3) 0.004(4) -0.009(3)
C50 0.030(4) 0.030(3) 0.062(4) -0.004(3) -0.004(3) -0.013(3)
C51 0.046(5) 0.038(4) 0.061(6) -0.007(4) 0.001(4) -0.013(3)
C52 0.072(12) 0.109(15) 0.093(12) -0.055(12) 0.009(10) -0.052(12)
C53 0.038(8) 0.071(9) 0.087(10) 0.015(8) -0.015(7) -0.043(8)
C55 0.029(6) 0.037(5) 0.050(6) 0.000(4) -0.002(5) -0.010(5)
P4 0.047(2) 0.0413(16) 0.0509(16) -0.0097(13) 0.0058(14) -0.0115(15)
F18 0.044(5) 0.037(4) 0.068(4) 0.005(3) 0.007(3) -0.006(3)
F19 0.056(5) 0.051(4) 0.066(5) 0.002(3) 0.018(4) -0.020(4)
F28 0.070(6) 0.099(7) 0.055(4) 0.001(5) 0.012(4) -0.036(6)
F30 0.098(8) 0.045(4) 0.072(5) -0.018(4) -0.020(5) -0.012(5)
F36 0.066(6) 0.070(6) 0.074(5) -0.012(4) -0.021(5) -0.014(5)
F37 0.067(6) 0.056(5) 0.072(5) -0.011(4) -0.009(4) -0.024(4)
Cl1 0.105(4) 0.056(2) 0.081(3) 0.0023(18) -0.001(2) -0.031(2)
Cl2 0.084(4) 0.138(5) 0.087(3) -0.015(3) 0.027(3) -0.051(4)
C1 0.048(8) 0.052(7) 0.044(6) -0.005(5) 0.003(5) -0.026(6)
C3 0.045(8) 0.048(7) 0.042(6) 0.006(5) -0.001(5) -0.020(6)
C5 0.070(10) 0.054(7) 0.045(6) -0.010(5) 0.012(6) -0.036(7)
C6 0.028(6) 0.033(5) 0.051(6) -0.006(4) 0.005(5) -0.009(5)
C7 0.058(9) 0.046(7) 0.046(6) -0.009(5) -0.002(6) -0.017(6)
C8 0.041(6) 0.048(6) 0.063(4) -0.010(3) -0.005(3) -0.009(5)
C9 0.043(5) 0.035(4) 0.070(7) -0.005(3) 0.001(4) -0.015(3)
C10 0.020(6) 0.036(5) 0.057(6) 0.001(5) 0.013(5) -0.010(5)
C11 0.082(8) 0.079(7) 0.047(5) 0.002(5) 0.007(5) -0.047(7)
C2 0.054(9) 0.046(7) 0.093(10) 0.013(7) -0.044(8) -0.028(7)
C14 0.048(9) 0.045(7) 0.070(8) -0.004(6) 0.001(7) -0.002(6)
C4 0.047(8) 0.058(8) 0.066(8) -0.007(6) 0.012(6) -0.034(7)
C16 0.083(6) 0.075(6) 0.047(4) -0.008(4) 0.019(4) -0.047(5)
C17 0.131(18) 0.061(10) 0.079(11) 0.021(8) -0.026(11) -0.058(12)
C18 0.045(10) 0.051(9) 0.156(19) -0.035(10) 0.021(10) -0.027(8)
C19 0.038(6) 0.038(5) 0.095(7) -0.003(4) 0.008(5) -0.015(4)
C20 0.031(5) 0.053(5) 0.053(4) -0.001(3) 0.017(3) -0.003(4)
C12 0.018(6) 0.048(7) 0.064(7) -0.010(5) 0.008(5) 0.002(5)
C1A 0.042(8) 0.045(7) 0.062(7) 0.004(5) 0.016(6) -0.001(6)
C1B 0.044(7) 0.058(6) 0.070(7) 0.006(5) 0.014(5) -0.011(5)
C1C 0.131(18) 0.083(12) 0.060(9) -0.010(8) 0.010(10) -0.071(13)
C1D 0.057(7) 0.065(8) 0.058(4) -0.007(4) 0.010(4) -0.010(6)
C1E 0.109(8) 0.093(8) 0.069(6) 0.006(5) -0.005(6) -0.046(6)
C1F 0.113(10) 0.098(7) 0.075(7) -0.027(6) 0.028(6) -0.049(7)
C1G 0.119(18) 0.076(12) 0.120(16) -0.048(12) 0.060(14) -0.068(13)
Co3A 0.0288(6) 0.0268(6) 0.0299(17) -0.0049(12) 0.0051(13) -0.0092(5)
Co2A 0.0266(10) 0.0231(9) 0.0271(15) -0.0064(8) 0.0070(10) -0.0075(8)
Co1A 0.0229(6) 0.0191(6) 0.0260(18) -0.0040(11) 0.0036(13) -0.0064(5)

loop_
_atom_type_symbol
_atom_type_description
_atom_type_scat_dispersion_real
_atom_type_scat_dispersion_imag
_atom_type_scat_source
C C 0.0030 0.0010 'International Tables Vol C Tables 4.2.6.8 and 6.1.1.4'
H H 0.0000 0.0000 'International Tables Vol C Tables 4.2.6.8 and 6.1.1.4'
Cl Cl 0.1420 0.1510 'International Tables Vol C Tables 4.2.6.8 and 6.1.1.4'
Co Co 0.3540 0.9120 'International Tables Vol C Tables 4.2.6.8 and 6.1.1.4'
F F 0.0170 0.0100 'International Tables Vol C Tables 4.2.6.8 and 6.1.1.4'
N N 0.0060 0.0030 'International Tables Vol C Tables 4.2.6.8 and 6.1.1.4'
O O 0.0110 0.0060 'International Tables Vol C Tables 4.2.6.8 and 6.1.1.4'
P P 0.0990 0.0910 'International Tables Vol C Tables 4.2.6.8 and 6.1.1.4'
Ru Ru -1.3440 0.7900 'International Tables Vol C Tables 4.2.6.8 and 6.1.1.4'

loop_
_geom_angle_atom_site_label_1
_geom_angle_atom_site_label_2
_geom_angle_atom_site_label_3
_geom_angle
_geom_angle_site_symmetry_1
_geom_angle_site_symmetry_3
O6 Ru1 O7 95.3(5) . .
O6 Ru1 O8 92.0(5) . .
O6 Ru1 O9 95.4(5) . .
O6 Ru1 O10 92.8(4) . .
O6 Ru1 N20 179.2(5) . .
O7 Ru1 O8 85.7(5) . .
O7 Ru1 O9 168.7(5) . .
O7 Ru1 N20 85.0(4) . .
O8 Ru1 N20 87.3(4) . .
O9 Ru1 O8 90.6(4) . .
O9 Ru1 N20 84.2(4) . .
O10 Ru1 O7 96.1(4) . .
O10 Ru1 O8 174.7(5) . .
O10 Ru1 O9 86.7(5) . .
O10 Ru1 N20 87.9(5) . .
O3 Ru2 O11 86.7(4) . .
O3 Ru2 O12 93.6(4) . .
O3 Ru2 O21 171.0(4) . .
O3 Ru2 N32 84.3(4) . .
O6 Ru2 O3 94.2(4) . .
O6 Ru2 O11 94.3(4) . .
O6 Ru2 O12 96.2(3) . .
O6 Ru2 O21 94.4(4) . .
O6 Ru2 N32 177.2(5) . .
O11 Ru2 N32 83.3(3) . .
O12 Ru2 O11 169.5(4) . .
O12 Ru2 O21 88.3(4) . .
O12 Ru2 N32 86.3(4) . .
O21 Ru2 O11 89.8(4) . .
O21 Ru2 N32 87.0(4) . .
O4 Ru3 O5 93.0(4) . .
O4 Ru3 O31 86.9(5) . .
O4 Ru3 N34 86.7(4) . .
O6 Ru3 O4 91.3(4) . .
O6 Ru3 O5 94.4(4) . .
O6 Ru3 O17 91.8(4) . .
O6 Ru3 O31 93.5(4) . .
O6 Ru3 N34 177.9(6) . .
O17 Ru3 O4 176.8(4) . .
O17 Ru3 O5 86.4(4) . .
O17 Ru3 O31 93.2(4) . .
O17 Ru3 N34 90.2(4) . .
O31 Ru3 O5 172.1(4) . .
O31 Ru3 N34 85.7(4) . .
N34 Ru3 O5 86.4(4) . .
C25 O3 Ru2 126.7(7) . .
C25 O3 Co2A 133.0(8) . .
C29 O4 Ru3 128.5(7) . .
C29 O4 Co3A 123.0(9) . .
C25 O5 Ru3 131.7(7) . .
C25 O5 Co3A 126.0(9) . .
Ru1 O6 Ru2 121.8(5) . .
Ru1 O6 Ru3 118.9(5) . .
Ru2 O6 Ru3 119.2(4) . .
Co3A O6 Co2A 122.0(10) . .
Co3A O6 Co1A 126.1(12) . .
Co1A O6 Co2A 111.8(10) . .
C13 O7 Ru1 130.9(7) . .
C13 O7 Co1A 131.5(10) . .
C26 O8 Ru1 124.3(7) . .
C26 O8 Co1A 122.5(11) . .
C47 O9 Ru1 132.3(7) . .
C47 O9 Co1A 133.5(11) . .
C15 O10 Ru1 125.0(8) . .
C15 O10 Co1A 128.1(11) . .
C26 O11 Ru2 130.9(7) . .
C26 O11 Co2A 133.8(10) . .
C29 O12 Ru2 133.0(8) . .
C29 O12 Co2A 136.2(9) . .
O7 C13 C50 118.2(9) . .
O17 C13 O7 125.1(10) . .
O17 C13 C50 116.6(10) . .
O10 C15 C16 117.4(11) . .
O31 C15 O10 125.7(10) . .
O31 C15 C16 116.9(10) . .
C13 O17 Ru3 128.6(8) . .
C13 O17 Co3A 126.2(11) . .
C23 N20 Ru1 119.3(8) . .
C23 N20 Co1A 120.1(12) . .
C27 N20 Ru1 121.3(8) . .
C27 N20 C23 119.3(9) . .
C27 N20 Co1A 120.5(12) . .
C47 O21 Ru2 127.1(9) . .
C47 O21 Co2A 124.9(11) . .
N20 C23 C9 122.7(12) . .
O3 C25 C33 116.9(9) . .
O5 C25 O3 126.0(10) . .
O5 C25 C33 117.1(9) . .
O8 C26 C20 116.7(10) . .
O11 C26 O8 128.0(10) . .
O11 C26 C20 115.2(10) . .
N20 C27 C49 121.4(12) . .
O4 C29 C43 116.6(9) . .
O12 C29 O4 124.5(11) . .
O12 C29 C43 118.6(10) . .
C15 O31 Ru3 132.6(7) . .
C15 O31 Co3A 127.7(9) . .
C35 N32 Ru2 121.0(7) . .
C35 N32 C38 119.6(10) . .
C35 N32 Co2A 116.2(9) . .
C38 N32 Ru2 119.3(8) . .
C38 N32 Co2A 123.8(10) . .
C25 C33 C17 107.6(11) . .
C4 C33 C25 111.4(10) . .
C4 C33 C17 105.6(12) . .
C1G C33 C25 110.8(11) . .
C1G C33 C4 112.3(13) . .
C1G C33 C17 108.8(15) . .
C41 N34 Ru3 122.2(8) . .
C41 N34 C6 119.6(10) . .
C41 N34 Co3A 120.6(10) . .
C6 N34 Ru3 118.1(8) . .
C6 N34 Co3A 119.8(10) . .
N32 C35 C7 120.8(11) . .
N32 C38 C10 121.7(11) . .
N34 C41 C42 122.6(11) . .
C5 C42 C41 119.0(12) . .
C14 C43 C29 106.3(10) . .
C18 C43 C29 104.3(10) . .
C18 C43 C14 113.3(13) . .
C12 C43 C29 110.8(10) . .
C12 C43 C14 111.9(10) . .
C12 C43 C18 110.0(13) . .
O9 C47 C55 114.3(9) . .
O21 C47 O9 125.2(12) . .
O21 C47 C55 120.4(10) . .
C51 C49 C27 117.5(12) . .
C13 C50 C39 111.5(10) . .
C13 C50 C8 109.7(10) . .
C13 C50 C19 109.9(10) . .
C39 C50 C8 108.5(10) . .
C19 C50 C39 108.2(11) . .
C19 C50 C8 108.9(11) . .
C49 C51 C9 120.3(12) . .
C47 C55 C52 111.7(11) . .
C47 C55 C53 109.5(10) . .
C47 C55 C2 109.4(10) . .
C52 C55 C53 111.9(14) . .
C52 C55 C2 106.4(13) . .
C53 C55 C2 107.7(11) . .
F19 P4 F18 90.6(5) . .
F19 P4 F36 89.2(5) . .
F19 P4 F37 88.7(5) . .
F28 P4 F18 91.1(5) . .
F28 P4 F19 177.9(6) . .
F28 P4 F30 91.5(6) . .
F28 P4 F36 89.1(6) . .
F28 P4 F37 90.1(6) . .
F30 P4 F18 88.6(5) . .
F30 P4 F19 89.7(5) . .
F30 P4 F36 90.5(5) . .
F30 P4 F37 178.1(6) . .
F36 P4 F18 179.1(5) . .
F36 P4 F37 90.5(5) . .
F37 P4 F18 90.4(5) . .
C6 C1 C5 118.4(12) . .
C10 C3 C7 119.1(11) . .
C42 C5 C1 118.7(12) . .
C1 C6 N34 121.5(11) . .
C3 C7 C35 119.0(12) . .
C23 C9 C51 118.8(13) . .
C38 C10 C3 119.9(11) . .
C15 C16 C1E 100.7(13) . .
C11 C16 C15 112.5(11) . .
C11 C16 C1E 100.3(13) . .
C1F C16 C15 114.0(15) . .
C1F C16 C11 124.3(17) . .
C1F C16 C1E 99.7(15) . .
C26 C20 C1B 105.9(11) . .
C1A C20 C26 112.1(10) . .
C1A C20 C1B 107.0(12) . .
C1D C20 C26 111.4(12) . .
C1D C20 C1A 112.5(12) . .
C1D C20 C1B 107.5(12) . .
Cl2 C1C Cl1 110.8(9) . .
O4 Co3A O31 83.8(11) . .
O4 Co3A N34 81.3(9) . .
O5 Co3A O4 94.3(12) . .
O5 Co3A O31 161.4(12) . .
O5 Co3A N34 82.8(10) . .
O6 Co3A O4 96.7(13) . .
O6 Co3A O5 102.8(11) . .
O6 Co3A O17 97.3(12) . .
O6 Co3A O31 95.9(13) . .
O6 Co3A N34 174.2(17) . .
O17 Co3A O4 165.2(11) . .
O17 Co3A O5 87.6(13) . .
O17 Co3A O31 89.7(11) . .
O17 Co3A N34 84.4(9) . .
O31 Co3A N34 78.6(7) . .
O3 Co2A O12 87.4(8) . .
O3 Co2A N32 86.5(9) . .
O6 Co2A O3 89.9(9) . .
O6 Co2A O12 87.1(6) . .
O6 Co2A O21 91.7(9) . .
O6 Co2A N32 170.7(10) . .
O11 Co2A O3 91.7(10) . .
O11 Co2A O6 97.2(10) . .
O11 Co2A O12 175.6(13) . .
O11 Co2A O21 96.8(9) . .
O11 Co2A N32 91.5(8) . .
O21 Co2A O3 171.1(11) . .
O21 Co2A O12 83.9(9) . .
O21 Co2A N32 90.6(10) . .
N32 Co2A O12 84.1(9) . .
O6 Co1A O7 90.8(12) . .
O6 Co1A O8 94.8(14) . .
O6 Co1A O9 97.6(14) . .
O6 Co1A O10 87.7(11) . .
O6 Co1A N20 170.9(14) . .
O8 Co1A O7 86.4(14) . .
O8 Co1A O9 97.9(11) . .
O8 Co1A O10 175.0(18) . .
O8 Co1A N20 91.7(12) . .
O9 Co1A O7 170.1(17) . .
O9 Co1A O10 86.0(14) . .
O9 Co1A N20 87.7(12) . .
O10 Co1A O7 89.3(10) . .
N20 Co1A O7 83.3(11) . .
N20 Co1A O10 85.3(12) . .

loop_
_geom_bond_atom_site_label_1
_geom_bond_atom_site_label_2
_geom_bond_distance
_geom_bond_site_symmetry_2
Ru1 O6 1.883(10) .
Ru1 O7 2.002(12) .
Ru1 O8 2.067(11) .
Ru1 O9 2.048(12) .
Ru1 O10 1.973(11) .
Ru1 N20 2.108(11) .
Ru2 O3 1.962(10) .
Ru2 O6 1.884(9) .
Ru2 O11 2.057(8) .
Ru2 O12 1.966(9) .
Ru2 O21 2.016(11) .
Ru2 N32 2.133(11) .
Ru3 O4 1.987(11) .
Ru3 O5 2.029(10) .
Ru3 O6 1.933(9) .
Ru3 O17 1.957(11) .
Ru3 O31 1.988(10) .
Ru3 N34 2.006(11) .
O3 C25 1.295(13) .
O3 Co2A 1.99(3) .
O4 C29 1.271(13) .
O4 Co3A 2.00(3) .
O5 C25 1.264(12) .
O5 Co3A 1.97(3) .
O6 Co3A 1.74(2) .
O6 Co2A 2.00(2) .
O6 Co1A 1.93(3) .
O7 C13 1.268(13) .
O7 Co1A 2.10(3) .
O8 C26 1.270(13) .
O8 Co1A 1.94(3) .
O9 C47 1.268(13) .
O9 Co1A 1.94(3) .
O10 C15 1.276(13) .
O10 Co1A 2.10(3) .
O11 C26 1.248(13) .
O11 Co2A 1.854(18) .
O12 C29 1.239(13) .
O12 Co2A 2.155(18) .
C13 O17 1.268(13) .
C13 C50 1.500(16) .
C15 O31 1.232(14) .
C15 C16 1.526(18) .
O17 Co3A 1.97(3) .
N20 C23 1.357(15) .
N20 C27 1.339(14) .
N20 Co1A 2.08(3) .
O21 C47 1.260(13) .
O21 Co2A 1.99(3) .
C23 C9 1.371(17) .
C25 C33 1.511(15) .
C26 C20 1.539(15) .
C27 C49 1.434(16) .
C29 C43 1.539(16) .
O31 Co3A 2.09(3) .
N32 C35 1.343(15) .
N32 C38 1.347(15) .
N32 Co2A 2.03(2) .
C33 C4 1.506(18) .
C33 C17 1.58(2) .
C33 C1G 1.45(2) .
N34 C41 1.285(16) .
N34 C6 1.384(14) .
N34 Co3A 2.20(2) .
C35 C7 1.385(16) .
C38 C10 1.357(16) .
C39 C50 1.546(15) .
C41 C42 1.423(16) .
C42 C5 1.364(19) .
C43 C14 1.534(18) .
C43 C18 1.523(19) .
C43 C12 1.517(16) .
C47 C55 1.482(17) .
C49 C51 1.39(2) .
C50 C8 1.557(17) .
C50 C19 1.540(18) .
C51 C9 1.391(19) .
C52 C55 1.49(2) .
C53 C55 1.534(18) .
C55 C2 1.564(16) .
P4 F18 1.624(9) .
P4 F19 1.605(8) .
P4 F28 1.599(10) .
P4 F30 1.602(9) .
P4 F36 1.611(9) .
P4 F37 1.616(9) .
Cl1 C1C 1.81(2) .
Cl2 C1C 1.721(18) .
C1 C5 1.42(2) .
C1 C6 1.376(17) .
C3 C7 1.386(19) .
C3 C10 1.366(18) .
C11 C16 1.50(2) .
C16 C1E 1.72(3) .
C16 C1F 1.44(2) .
C20 C1A 1.508(17) .
C20 C1B 1.63(2) .
C20 C1D 1.47(2) .

loop_
_geom_torsion_atom_site_label_1
_geom_torsion_atom_site_label_2
_geom_torsion_atom_site_label_3
_geom_torsion_atom_site_label_4
_geom_torsion
_geom_torsion_site_symmetry_1
_geom_torsion_site_symmetry_2
_geom_torsion_site_symmetry_3
_geom_torsion_site_symmetry_4
Ru1 O7 C13 O17 -25.3(16) . . . .
Ru1 O7 C13 C50 158.4(8) . . . .
Ru1 O8 C26 O11 -11.0(17) . . . .
Ru1 O8 C26 C20 172.0(9) . . . .
Ru1 O9 C47 O21 -19.0(18) . . . .
Ru1 O9 C47 C55 164.5(8) . . . .
Ru1 O10 C15 O31 -8.4(17) . . . .
Ru1 O10 C15 C16 172.0(10) . . . .
Ru1 N20 C23 C9 176.2(9) . . . .
Ru1 N20 C27 C49 -176.6(9) . . . .
Ru2 O3 C25 O5 -9.0(15) . . . .
Ru2 O3 C25 C33 168.6(8) . . . .
Ru2 O11 C26 O8 -22.9(18) . . . .
Ru2 O11 C26 C20 154.1(9) . . . .
Ru2 O12 C29 O4 -20.9(17) . . . .
Ru2 O12 C29 C43 153.4(8) . . . .
Ru2 O21 C47 O9 -14.1(16) . . . .
Ru2 O21 C47 C55 162.2(8) . . . .
Ru2 N32 C35 C7 177.3(10) . . . .
Ru2 N32 C38 C10 -177.2(9) . . . .
Ru3 O4 C29 O12 -13.2(15) . . . .
Ru3 O4 C29 C43 172.4(8) . . . .
Ru3 O5 C25 O3 -22.6(16) . . . .
Ru3 O5 C25 C33 159.8(8) . . . .
Ru3 N34 C41 C42 -175.0(11) . . . .
Ru3 N34 C6 C1 178.2(10) . . . .
O3 Ru2 O6 Ru1 125.7(6) . . . .
O3 Ru2 O6 Ru3 -56.5(6) . . . .
O3 C25 C33 C4 178.7(10) . . . .
O3 C25 C33 C17 -66.0(14) . . . .
O3 C25 C33 C1G 52.8(17) . . . .
O4 C29 C43 C14 -149.2(10) . . . .
O4 C29 C43 C18 90.9(14) . . . .
O4 C29 C43 C12 -27.4(14) . . . .
O5 C25 C33 C4 -3.5(15) . . . .
O5 C25 C33 C17 111.8(13) . . . .
O5 C25 C33 C1G -129.3(14) . . . .
O7 Ru1 O6 Ru2 -143.1(5) . . . .
O7 Ru1 O6 Ru3 39.1(6) . . . .
O7 C13 O17 Ru3 -8.5(16) . . . .
O7 C13 O17 Co3A -1.5(17) . . . .
O7 C13 C50 C39 -16.0(15) . . . .
O7 C13 C50 C8 104.3(12) . . . .
O7 C13 C50 C19 -135.9(11) . . . .
O8 Ru1 O6 Ru2 -57.2(7) . . . .
O8 Ru1 O6 Ru3 125.0(5) . . . .
O8 C26 C20 C1A -4.3(17) . . . .
O8 C26 C20 C1B 112.1(12) . . . .
O8 C26 C20 C1D -131.4(12) . . . .
O9 Ru1 O6 Ru2 33.5(7) . . . .
O9 Ru1 O6 Ru3 -144.2(5) . . . .
O9 C47 C55 C52 62.6(16) . . . .
O9 C47 C55 C53 -61.9(14) . . . .
O9 C47 C55 C2 -179.8(11) . . . .
O10 Ru1 O6 Ru2 120.5(5) . . . .
O10 Ru1 O6 Ru3 -57.3(7) . . . .
O10 C15 O31 Ru3 -30.3(18) . . . .
O10 C15 O31 Co3A -28.9(19) . . . .
O10 C15 C16 C11 14.8(19) . . . .
O10 C15 C16 C1E -91.1(14) . . . .
O10 C15 C16 C1F 163.2(15) . . . .
O11 Ru2 O6 Ru1 38.7(7) . . . .
O11 Ru2 O6 Ru3 -143.5(5) . . . .
O11 C26 C20 C1A 178.4(12) . . . .
O11 C26 C20 C1B -65.2(14) . . . .
O11 C26 C20 C1D 51.3(16) . . . .
O12 Ru2 O6 Ru1 -140.2(6) . . . .
O12 Ru2 O6 Ru3 37.6(6) . . . .
O12 C29 C43 C14 36.1(14) . . . .
O12 C29 C43 C18 -83.9(14) . . . .
O12 C29 C43 C12 157.8(10) . . . .
O17 C13 C50 C39 167.4(10) . . . .
O17 C13 C50 C8 -72.3(13) . . . .
O17 C13 C50 C19 47.5(14) . . . .
N20 C23 C9 C51 0.6(19) . . . .
N20 C27 C49 C51 0.4(18) . . . .
O21 Ru2 O6 Ru1 -51.4(6) . . . .
O21 Ru2 O6 Ru3 126.4(5) . . . .
O21 C47 C55 C52 -114.1(15) . . . .
O21 C47 C55 C53 121.4(12) . . . .
O21 C47 C55 C2 3.5(16) . . . .
C23 N20 C27 C49 0.0(16) . . . .
C26 O11 Co2A O3 -82.7(14) . . . .
C26 O11 Co2A O6 7.4(18) . . . .
C26 O11 Co2A O21 100.0(14) . . . .
C26 O11 Co2A N32 -169.2(11) . . . .
C27 N20 C23 C9 -0.5(17) . . . .
C27 C49 C51 C9 0(2) . . . .
O31 C15 C16 C11 -164.7(13) . . . .
O31 C15 C16 C1E 89.3(14) . . . .
O31 C15 C16 C1F -16(2) . . . .
N32 C35 C7 C3 -1(2) . . . .
N32 C38 C10 C3 0.9(18) . . . .
N34 C41 C42 C5 -4(2) . . . .
C35 N32 C38 C10 -1.5(18) . . . .
C38 N32 C35 C7 1.7(18) . . . .
C41 N34 C6 C1 1.4(19) . . . .
C41 C42 C5 C1 2(2) . . . .
C49 C51 C9 C23 0(2) . . . .
C50 C13 O17 Ru3 167.8(8) . . . .
C50 C13 O17 Co3A 174.8(11) . . . .
C5 C1 C6 N34 -2.4(19) . . . .
C6 N34 C41 C42 2(2) . . . .
C6 C1 C5 C42 0(2) . . . .
C7 C3 C10 C38 0(2) . . . .
C10 C3 C7 C35 1(2) . . . .
C16 C15 O31 Ru3 149.2(10) . . . .
C16 C15 O31 Co3A 150.7(14) . . . .
Co3A O4 C29 O12 -10.5(17) . . . .
Co3A O4 C29 C43 175.2(12) . . . .
Co3A O5 C25 O3 -21.7(18) . . . .
Co3A O5 C25 C33 160.7(13) . . . .
Co3A N34 C41 C42 -176.5(14) . . . .
Co3A N34 C6 C1 179.6(13) . . . .
Co2A O3 C25 O5 -6.4(18) . . . .
Co2A O3 C25 C33 171.2(12) . . . .
Co2A O6 Co3A O4 -61.2(16) . . . .
Co2A O6 Co3A O5 34.8(19) . . . .
Co2A O6 Co3A O17 123.9(12) . . . .
Co2A O6 Co3A O31 -145.6(10) . . . .
Co2A O11 C26 O8 -22(2) . . . .
Co2A O11 C26 C20 154.8(14) . . . .
Co2A O12 C29 O4 -23(2) . . . .
Co2A O12 C29 C43 151.5(12) . . . .
Co2A O21 C47 O9 -21.6(16) . . . .
Co2A O21 C47 C55 154.7(10) . . . .
Co2A N32 C35 C7 174.2(12) . . . .
Co2A N32 C38 C10 -173.4(11) . . . .
Co1A O6 Co3A O4 123.6(16) . . . .
Co1A O6 Co3A O5 -140.4(15) . . . .
Co1A O6 Co3A O17 -51(2) . . . .
Co1A O6 Co3A O31 39(2) . . . .
Co1A O7 C13 O17 -30.6(18) . . . .
Co1A O7 C13 C50 153.1(13) . . . .
Co1A O8 C26 O11 -14.5(19) . . . .
Co1A O8 C26 C20 168.6(13) . . . .
Co1A O9 C47 O21 -14(2) . . . .
Co1A O9 C47 C55 169.8(14) . . . .
Co1A O10 C15 O31 -7(2) . . . .
Co1A O10 C15 C16 173.6(14) . . . .
Co1A N20 C23 C9 -178.4(12) . . . .
Co1A N20 C27 C49 177.9(12) . . . .

loop_
_diffrn_oxdiff_twin_id
_diffrn_oxdiff_twin_ratio
_diffrn_oxdiff_twin_reflns_isolated
_diffrn_oxdiff_twin_reflns_overlapped
1 0.3980 621 17223
2 0.2414 3181 15451
3 0.1998 629 17249
4 0.1608 1101 16820
